data_7211424
loop_
_publ_author_name
'Cheng, Pei-Chi'
'Wu, Ming-Hao'
'Xie, Ming-Yuan'
'Huang, Wun-Jhih'
'He, Hsiu-Yi'
'Wu, Tsung-Tai'
'Lo, Yang-Chih'
'Proserpio, Davide M.'
'Chen, Jhy-Der'

_publ_section_title
;
 Construction of N,N&#x2032;-di(3-pyridyl)adipoamide-based Zn(ii) and
 Cd(ii) coordination networks by tuning the isomeric effect of
 polycarboxylate ligands
;
_journal_issue 47
_journal_name_full CrystEngComm
_journal_page_first 10346
_journal_paper_doi 10.1039/c3ce41622d
_journal_volume 15
_journal_year 2013
_chemical_formula_sum 'C23 H31 Cd N5 O11'
_chemical_formula_weight 665.93
_chemical_name_systematic
; 
 ? 
;
_space_group_IT_number 2
_symmetry_cell_setting triclinic
_symmetry_space_group_name_Hall '-P 1'
_symmetry_space_group_name_H-M 'P -1'
_atom_sites_solution_hydrogens geom
_atom_sites_solution_primary direct
_atom_sites_solution_secondary difmap
_audit_creation_method SHELXL-97
_cell_angle_alpha 72.554(2)
_cell_angle_beta 74.971(2)
_cell_angle_gamma 83.246(2)
_cell_formula_units_Z 2
_cell_length_a 10.5240(4)
_cell_length_b 11.2622(5)
_cell_length_c 12.3561(5)
_cell_measurement_reflns_used 9994
_cell_measurement_temperature 296(2)
_cell_measurement_theta_max 28.30
_cell_measurement_theta_min 2.62
_cell_volume 1348.07(10)
_computing_cell_refinement 'SAINT V7.68A (Bruker AXS, 2010)'
_computing_data_collection 'APEX2 (Bruker AXS, 2010)'
_computing_data_reduction 'SAINT V7.68A (Bruker AXS, 2010)'
_computing_molecular_graphics 'SHELXTL (Sheldrick, 2008)'
_computing_publication_material 'SHELXTL (Sheldrick, 2008)'
_computing_structure_refinement 'SHELXL-97 (Sheldrick, 2008)'
_computing_structure_solution 'SHELXS-97 (Sheldrick, 2008)'
_diffrn_ambient_temperature 296(2)
_diffrn_measured_fraction_theta_full 0.991
_diffrn_measured_fraction_theta_max 0.991
_diffrn_measurement_device_type 'CCD area detector'
_diffrn_measurement_method 'phi and omega scans'
_diffrn_radiation_monochromator graphite
_diffrn_radiation_source 'fine-focus sealed tube'
_diffrn_radiation_type MoK\a
_diffrn_radiation_wavelength 0.71073
_diffrn_reflns_av_R_equivalents 0.0184
_diffrn_reflns_av_sigmaI/netI 0.0185
_diffrn_reflns_limit_h_max 14
_diffrn_reflns_limit_h_min -14
_diffrn_reflns_limit_k_max 13
_diffrn_reflns_limit_k_min -15
_diffrn_reflns_limit_l_max 16
_diffrn_reflns_limit_l_min -16
_diffrn_reflns_number 23956
_diffrn_reflns_theta_full 28.33
_diffrn_reflns_theta_max 28.33
_diffrn_reflns_theta_min 1.78
_exptl_absorpt_coefficient_mu 0.878
_exptl_absorpt_correction_T_max 0.7457
_exptl_absorpt_correction_T_min 0.6105
_exptl_absorpt_correction_type multi-scan
_exptl_absorpt_process_details 'SADABS V2008/1 (Bruker AXS, 2008)'
_exptl_crystal_colour colorless
_exptl_crystal_density_diffrn 1.641
_exptl_crystal_density_method 'not measured'
_exptl_crystal_description block
_exptl_crystal_F_000 680
_exptl_crystal_size_max 0.4
_exptl_crystal_size_mid 0.3
_exptl_crystal_size_min 0.2
_refine_diff_density_max 0.382
_refine_diff_density_min -0.310
_refine_diff_density_rms 0.059
_refine_ls_extinction_method none
_refine_ls_goodness_of_fit_ref 1.029
_refine_ls_hydrogen_treatment constr
_refine_ls_matrix_type full
_refine_ls_number_parameters 397
_refine_ls_number_reflns 6656
_refine_ls_number_restraints 0
_refine_ls_restrained_S_all 1.029
_refine_ls_R_factor_all 0.0277
_refine_ls_R_factor_gt 0.0238
_refine_ls_shift/su_max 0.001
_refine_ls_shift/su_mean 0.000
_refine_ls_structure_factor_coef Fsqd
_refine_ls_weighting_details 'calc w=1/[\s^2^(Fo^2^)+(0.0365P)^2^+0.4850P] where P=(Fo^2^+2Fc^2^)/3'
_refine_ls_weighting_scheme calc
_refine_ls_wR_factor_gt 0.0624
_refine_ls_wR_factor_ref 0.0652
_reflns_number_gt 6074
_reflns_number_total 6656
_reflns_threshold_expression >2sigma(I)
_cod_data_source_file c3ce41622d.txt
_cod_data_source_block 4
_cod_depositor_comments
;
The following automatic conversions were performed:

'_symmetry_cell_setting' value 'Triclinic' changed to 'triclinic'
according to /home/saulius/struct/CIF-dictionaries/cif_core.dic
dictionary named 'cif_core.dic' version 2.4.2 from 2011-04-26.

Automatic conversion script
Id: cif_fix_values 1891 2012-01-12 08:04:46Z andrius 
;
_cod_original_sg_symbol_H-M P-1
_cod_database_code 7211424

loop_
_symmetry_equiv_pos_as_xyz
'x, y, z'
'-x, -y, -z'

loop_
_atom_site_label
_atom_site_type_symbol
_atom_site_fract_x
_atom_site_fract_y
_atom_site_fract_z
_atom_site_U_iso_or_equiv
_atom_site_adp_type
_atom_site_occupancy
_atom_site_symmetry_multiplicity
_atom_site_calc_flag
_atom_site_refinement_flags
_atom_site_disorder_assembly
_atom_site_disorder_group
Cd Cd 1.492000(10) 0.095630(10) 0.336760(9) 0.03011(3) Uani 1 1 d . . .
N1 N 1.28033(14) 0.16905(13) 0.42100(12) 0.0370(3) Uani 1 1 d . A .
N2 N 1.15413(14) 0.37880(14) 0.60113(13) 0.0408(3) Uani 1 1 d . . .
H2A H 1.2313 0.3940 0.6038 0.049 Uiso 1 1 calc R . .
N3 N 0.85056(14) 0.83350(14) 1.06645(13) 0.0399(3) Uani 1 1 d . . .
H3B H 0.7773 0.8315 1.0486 0.048 Uiso 1 1 calc R . .
N4 N 0.70517(13) 1.01652(13) 1.26827(11) 0.0333(3) Uani 1 1 d . . .
N5 N 1.39330(12) -0.04377(12) 0.27814(11) 0.0313(3) Uani 1 1 d . A .
O1 O 0.93611(13) 0.42621(14) 0.66308(13) 0.0554(4) Uani 1 1 d . . .
O2 O 1.06501(13) 0.76618(14) 1.02882(13) 0.0547(3) Uani 1 1 d . . .
O3 O 1.4854(5) 0.1738(5) 0.1321(4) 0.0444(11) Uani 0.50 1 d P A 1
O3' O 1.4625(6) 0.1783(6) 0.1372(5) 0.0550(14) Uani 0.50 1 d P A 2
O4 O 1.39075(13) 0.15160(14) -0.00468(11) 0.0485(3) Uani 1 1 d . A .
O5 O 1.44122(11) -0.10244(10) 0.49110(9) 0.0347(2) Uani 1 1 d . . .
O6 O 1.33732(17) -0.28000(15) 0.54493(13) 0.0663(4) Uani 1 1 d . A .
O7 O 1.55693(17) 0.29806(13) 0.27598(12) 0.0589(4) Uani 1 1 d . A .
H7E H 1.6102 0.3117 0.2092 0.071 Uiso 1 1 d R . .
H7C H 1.5942 0.3097 0.3251 0.071 Uiso 1 1 d R . .
O8 O 1.3993(4) 0.4356(5) 0.6059(5) 0.0692(12) Uani 0.50 1 d P B 1
O8' O 1.4243(5) 0.4122(8) 0.6256(7) 0.096(2) Uani 0.50 1 d P C 2
O9 O 1.3129(5) 0.6506(6) 0.9640(5) 0.0835(16) Uani 0.50 1 d P D 1
O9' O 1.3357(7) 0.6264(7) 0.9973(6) 0.106(2) Uani 0.50 1 d P E 2
O10 O 1.4003(3) 0.3981(2) 0.8477(2) 0.1258(10) Uani 1 1 d . . .
H10C H 1.4871 0.3630 0.8602 0.151 Uiso 1 1 d R . .
H10D H 1.3409 0.3321 0.8939 0.151 Uiso 1 1 d R . .
O11 O 1.3347(3) -0.5213(3) 0.2306(4) 0.1082(12) Uani 0.70 1 d P F 1
O11' O 1.3937(11) -0.5475(10) 0.1274(12) 0.154(4) Uani 0.30 1 d P G 2
C1 C 1.16916(18) 0.13583(17) 0.40591(16) 0.0428(4) Uani 1 1 d . . .
H1A H 1.1750 0.0797 0.3626 0.051 Uiso 1 1 calc R A .
C2 C 1.04738(18) 0.18164(19) 0.45202(18) 0.0480(4) Uani 1 1 d . A .
H2B H 0.9725 0.1567 0.4396 0.058 Uiso 1 1 calc R . .
C3 C 1.03541(17) 0.26501(18) 0.51714(16) 0.0433(4) Uani 1 1 d . . .
H3A H 0.9533 0.2975 0.5480 0.052 Uiso 1 1 calc R A .
C4 C 1.14946(16) 0.29881(15) 0.53511(14) 0.0353(3) Uani 1 1 d . A .
C5 C 1.26936(16) 0.24826(16) 0.48464(14) 0.0364(3) Uani 1 1 d . . .
H5A H 1.3460 0.2710 0.4960 0.044 Uiso 1 1 calc R A .
C6 C 1.05051(17) 0.43559(16) 0.66180(14) 0.0382(4) Uani 1 1 d . . .
C7 C 1.09371(17) 0.51348(17) 0.72562(16) 0.0414(4) Uani 1 1 d . . .
H7A H 1.1432 0.5820 0.6686 0.050 Uiso 1 1 calc R . .
H7B H 1.1523 0.4626 0.7721 0.050 Uiso 1 1 calc R . .
C8 C 0.98089(18) 0.56599(17) 0.80481(15) 0.0405(4) Uani 1 1 d . . .
H8A H 0.9309 0.4980 0.8622 0.049 Uiso 1 1 calc R . .
H8B H 0.9225 0.6180 0.7588 0.049 Uiso 1 1 calc R . .
C9 C 1.02947(18) 0.64244(17) 0.86723(16) 0.0423(4) Uani 1 1 d . . .
H9A H 1.0829 0.5892 0.9175 0.051 Uiso 1 1 calc R . .
H9B H 1.0843 0.7071 0.8101 0.051 Uiso 1 1 calc R . .
C10 C 0.91599(18) 0.70179(18) 0.93981(16) 0.0455(4) Uani 1 1 d . . .
H10A H 0.8679 0.7603 0.8877 0.055 Uiso 1 1 calc R . .
H10B H 0.8565 0.6373 0.9903 0.055 Uiso 1 1 calc R . .
C11 C 0.95435(17) 0.76953(16) 1.01462(15) 0.0384(4) Uani 1 1 d . . .
C12 C 0.84675(15) 0.90191(15) 1.14468(13) 0.0315(3) Uani 1 1 d . . .
C13 C 0.95560(16) 0.92848(17) 1.17547(15) 0.0401(4) Uani 1 1 d . . .
H13A H 1.0397 0.8994 1.1450 0.048 Uiso 1 1 calc R . .
C14 C 0.93533(17) 0.99944(18) 1.25271(16) 0.0439(4) Uani 1 1 d . . .
H14A H 1.0066 1.0183 1.2752 0.053 Uiso 1 1 calc R . .
C15 C 0.81091(17) 1.04234(16) 1.29651(14) 0.0384(4) Uani 1 1 d . . .
H15A H 0.7998 1.0910 1.3475 0.046 Uiso 1 1 calc R . .
C16 C 0.72391(15) 0.94756(16) 1.19422(14) 0.0335(3) Uani 1 1 d . . .
H16A H 0.6506 0.9289 1.1746 0.040 Uiso 1 1 calc R . .
C17 C 1.38165(16) -0.18241(16) 0.47246(14) 0.0363(3) Uani 1 1 d . . .
C18 C 1.35894(15) -0.15507(15) 0.35100(14) 0.0330(3) Uani 1 1 d . A .
C19 C 1.30400(16) -0.24118(17) 0.31807(16) 0.0408(4) Uani 1 1 d . . .
H19A H 1.2825 -0.3192 0.3696 0.049 Uiso 1 1 calc R A .
C20 C 1.28197(17) -0.20843(18) 0.20717(17) 0.0455(4) Uani 1 1 d . A .
H20A H 1.2448 -0.2641 0.1831 0.055 Uiso 1 1 calc R . .
C21 C 1.31562(16) -0.09263(18) 0.13276(15) 0.0419(4) Uani 1 1 d . . .
H21A H 1.3006 -0.0689 0.0581 0.050 Uiso 1 1 calc R A .
C22 C 1.37229(14) -0.01154(16) 0.17019(14) 0.0338(3) Uani 1 1 d . A .
C23 C 1.41580(16) 0.11655(17) 0.09346(14) 0.0376(4) Uani 1 1 d . . .

loop_
_atom_site_aniso_label
_atom_site_aniso_U_11
_atom_site_aniso_U_22
_atom_site_aniso_U_33
_atom_site_aniso_U_23
_atom_site_aniso_U_13
_atom_site_aniso_U_12
Cd 0.03097(6) 0.03416(6) 0.02880(5) -0.01680(4) -0.00458(4) 0.00003(4)
N1 0.0361(7) 0.0421(7) 0.0393(7) -0.0229(6) -0.0097(5) 0.0053(6)
N2 0.0344(7) 0.0487(8) 0.0479(8) -0.0317(7) -0.0056(6) 0.0030(6)
N3 0.0327(6) 0.0543(8) 0.0450(7) -0.0334(6) -0.0117(6) 0.0083(6)
N4 0.0329(6) 0.0402(7) 0.0304(6) -0.0180(5) -0.0056(5) 0.0016(5)
N5 0.0282(6) 0.0400(7) 0.0307(6) -0.0196(5) -0.0049(5) -0.0002(5)
O1 0.0384(7) 0.0686(8) 0.0700(9) -0.0456(7) -0.0017(6) -0.0003(6)
O2 0.0391(6) 0.0721(9) 0.0675(8) -0.0456(7) -0.0153(6) 0.0155(6)
O3 0.0460(16) 0.053(2) 0.0387(18) -0.0108(16) -0.0133(14) -0.0172(15)
O3' 0.086(3) 0.049(2) 0.040(2) -0.0094(19) -0.031(2) -0.011(2)
O4 0.0449(7) 0.0685(9) 0.0354(6) -0.0138(6) -0.0163(5) -0.0024(6)
O5 0.0426(6) 0.0364(6) 0.0303(5) -0.0145(4) -0.0089(4) -0.0068(5)
O6 0.0993(11) 0.0600(9) 0.0457(7) -0.0057(7) -0.0211(8) -0.0422(8)
O7 0.0928(11) 0.0445(7) 0.0427(7) -0.0109(6) -0.0155(7) -0.0207(7)
O8 0.0329(17) 0.110(3) 0.091(2) -0.062(2) -0.0251(17) 0.0078(18)
O8' 0.042(2) 0.136(5) 0.136(5) -0.066(4) -0.044(2) 0.019(2)
O9 0.057(2) 0.118(4) 0.074(3) -0.042(3) 0.000(2) 0.008(2)
O9' 0.126(5) 0.111(4) 0.070(3) -0.006(3) -0.013(3) -0.035(4)
O10 0.146(2) 0.0957(17) 0.130(2) 0.0228(15) -0.0703(17) -0.0412(15)
O11 0.0746(19) 0.077(2) 0.155(3) -0.018(2) -0.019(2) 0.0074(15)
O11' 0.147(8) 0.117(7) 0.220(12) -0.041(8) -0.108(8) 0.046(6)
C1 0.0441(9) 0.0488(9) 0.0466(9) -0.0295(8) -0.0134(7) 0.0041(7)
C2 0.0377(8) 0.0607(11) 0.0589(10) -0.0348(9) -0.0149(8) 0.0014(8)
C3 0.0344(8) 0.0524(10) 0.0492(9) -0.0285(8) -0.0069(7) 0.0054(7)
C4 0.0393(8) 0.0366(8) 0.0330(7) -0.0179(6) -0.0059(6) 0.0026(6)
C5 0.0331(7) 0.0414(8) 0.0402(8) -0.0220(7) -0.0078(6) 0.0025(6)
C6 0.0428(8) 0.0362(8) 0.0356(8) -0.0183(7) -0.0008(7) 0.0002(7)
C7 0.0416(8) 0.0449(9) 0.0421(8) -0.0267(7) -0.0014(7) 0.0002(7)
C8 0.0437(9) 0.0417(8) 0.0381(8) -0.0227(7) -0.0012(7) 0.0017(7)
C9 0.0435(9) 0.0434(9) 0.0435(9) -0.0266(7) -0.0012(7) 0.0026(7)
C10 0.0429(9) 0.0545(10) 0.0488(9) -0.0353(8) -0.0078(7) 0.0080(8)
C11 0.0398(8) 0.0417(9) 0.0372(8) -0.0212(7) -0.0070(7) 0.0069(7)
C12 0.0321(7) 0.0358(7) 0.0297(7) -0.0159(6) -0.0073(6) 0.0034(6)
C13 0.0297(7) 0.0511(9) 0.0464(9) -0.0254(8) -0.0094(6) 0.0039(7)
C14 0.0344(8) 0.0580(10) 0.0519(10) -0.0303(8) -0.0142(7) -0.0022(7)
C15 0.0402(8) 0.0458(9) 0.0372(8) -0.0244(7) -0.0079(6) -0.0028(7)
C16 0.0297(7) 0.0432(8) 0.0341(7) -0.0208(7) -0.0089(6) 0.0024(6)
C17 0.0386(8) 0.0402(8) 0.0342(7) -0.0171(7) -0.0057(6) -0.0066(7)
C18 0.0282(7) 0.0417(8) 0.0352(7) -0.0217(6) -0.0057(6) -0.0002(6)
C19 0.0373(8) 0.0462(9) 0.0461(9) -0.0239(8) -0.0078(7) -0.0056(7)
C20 0.0410(8) 0.0573(10) 0.0527(9) -0.0327(8) -0.0149(7) -0.0047(8)
C21 0.0353(8) 0.0619(11) 0.0388(8) -0.0274(8) -0.0124(6) 0.0012(7)
C22 0.0250(6) 0.0485(9) 0.0343(7) -0.0237(7) -0.0066(5) 0.0038(6)
C23 0.0334(7) 0.0500(9) 0.0328(7) -0.0176(7) -0.0089(6) 0.0035(7)

loop_
_atom_type_symbol
_atom_type_description
_atom_type_scat_dispersion_real
_atom_type_scat_dispersion_imag
_atom_type_scat_source
C C 0.0033 0.0016 'International Tables Vol C Tables 4.2.6.8 and 6.1.1.4'
H H 0.0000 0.0000 'International Tables Vol C Tables 4.2.6.8 and 6.1.1.4'
N N 0.0061 0.0033 'International Tables Vol C Tables 4.2.6.8 and 6.1.1.4'
O O 0.0106 0.0060 'International Tables Vol C Tables 4.2.6.8 and 6.1.1.4'
Cd Cd -0.8075 1.2024 'International Tables Vol C Tables 4.2.6.8 and 6.1.1.4'

loop_
_geom_angle_atom_site_label_1
_geom_angle_atom_site_label_2
_geom_angle_atom_site_label_3
_geom_angle
_geom_angle_site_symmetry_1
_geom_angle_site_symmetry_3
O7 Cd N5 141.19(5) . .
O7 Cd N4 93.15(5) . 1_644
N5 Cd N4 92.34(4) . 1_644
O7 Cd N1 87.96(5) . .
N5 Cd N1 89.58(5) . .
N4 Cd N1 175.40(5) 1_644 .
O7 Cd O5 80.45(5) . 2_856
N5 Cd O5 138.10(4) . 2_856
N4 Cd O5 88.49(4) 1_644 2_856
N1 Cd O5 87.29(4) . 2_856
O7 Cd O3 73.93(15) . .
N5 Cd O3 68.24(14) . .
N4 Cd O3 85.63(12) 1_644 .
N1 Cd O3 98.97(12) . .
O5 Cd O3 153.32(14) 2_856 .
O7 Cd O3' 74.76(16) . .
N5 Cd O3' 66.76(16) . .
N4 Cd O3' 91.04(15) 1_644 .
N1 Cd O3' 93.56(15) . .
O5 Cd O3' 155.14(16) 2_856 .
O3 Cd O3' 5.5(2) . .
O7 Cd O5 150.67(5) . .
N5 Cd O5 67.51(4) . .
N4 Cd O5 90.73(4) 1_644 .
N1 Cd O5 86.14(4) . .
O5 Cd O5 70.60(4) 2_856 .
O3 Cd O5 135.38(14) . .
O3' Cd O5 134.27(15) . .
C5 N1 C1 117.79(14) . .
C5 N1 Cd 119.53(11) . .
C1 N1 Cd 122.67(11) . .
C6 N2 C4 127.51(15) . .
C6 N2 H2A 116.2 . .
C4 N2 H2A 116.2 . .
C11 N3 C12 128.87(15) . .
C11 N3 H3B 115.6 . .
C12 N3 H3B 115.6 . .
C16 N4 C15 117.72(13) . .
C16 N4 Cd 119.59(11) . 1_466
C15 N4 Cd 122.62(10) . 1_466
C18 N5 C22 119.70(14) . .
C18 N5 Cd 120.43(10) . .
C22 N5 Cd 119.87(11) . .
C23 O3 Cd 118.0(3) . .
C23 O3' Cd 121.1(4) . .
C17 O5 Cd 131.91(11) . 2_856
C17 O5 Cd 118.53(10) . .
Cd O5 Cd 109.40(4) 2_856 .
Cd O7 H7E 109.8 . .
Cd O7 H7C 109.2 . .
H7E O7 H7C 109.8 . .
H10C O10 H10D 104.0 . .
N1 C1 C2 122.29(16) . .
N1 C1 H1A 118.9 . .
C2 C1 H1A 118.9 . .
C1 C2 C3 120.20(17) . .
C1 C2 H2B 119.9 . .
C3 C2 H2B 119.9 . .
C2 C3 C4 118.20(16) . .
C2 C3 H3A 120.9 . .
C4 C3 H3A 120.9 . .
C3 C4 C5 117.87(15) . .
C3 C4 N2 125.32(15) . .
C5 C4 N2 116.81(15) . .
N1 C5 C4 123.64(16) . .
N1 C5 H5A 118.2 . .
C4 C5 H5A 118.2 . .
O1 C6 N2 123.72(16) . .
O1 C6 C7 123.72(15) . .
N2 C6 C7 112.55(15) . .
C6 C7 C8 113.90(15) . .
C6 C7 H7A 108.8 . .
C8 C7 H7A 108.8 . .
C6 C7 H7B 108.8 . .
C8 C7 H7B 108.8 . .
H7A C7 H7B 107.7 . .
C7 C8 C9 111.79(15) . .
C7 C8 H8A 109.3 . .
C9 C8 H8A 109.3 . .
C7 C8 H8B 109.3 . .
C9 C8 H8B 109.3 . .
H8A C8 H8B 107.9 . .
C10 C9 C8 111.49(16) . .
C10 C9 H9A 109.3 . .
C8 C9 H9A 109.3 . .
C10 C9 H9B 109.3 . .
C8 C9 H9B 109.3 . .
H9A C9 H9B 108.0 . .
C11 C10 C9 115.31(16) . .
C11 C10 H10A 108.4 . .
C9 C10 H10A 108.4 . .
C11 C10 H10B 108.4 . .
C9 C10 H10B 108.4 . .
H10A C10 H10B 107.5 . .
O2 C11 N3 123.31(16) . .
O2 C11 C10 124.16(15) . .
N3 C11 C10 112.52(15) . .
C13 C12 C16 117.93(14) . .
C13 C12 N3 125.09(14) . .
C16 C12 N3 116.97(14) . .
C14 C13 C12 117.95(15) . .
C14 C13 H13A 121.0 . .
C12 C13 H13A 121.0 . .
C15 C14 C13 120.48(16) . .
C15 C14 H14A 119.8 . .
C13 C14 H14A 119.8 . .
N4 C15 C14 122.12(15) . .
N4 C15 H15A 118.9 . .
C14 C15 H15A 118.9 . .
N4 C16 C12 123.78(15) . .
N4 C16 H16A 118.1 . .
C12 C16 H16A 118.1 . .
O6 C17 O5 126.14(16) . .
O6 C17 C18 116.98(15) . .
O5 C17 C18 116.86(14) . .
N5 C18 C19 121.95(15) . .
N5 C18 C17 116.38(14) . .
C19 C18 C17 121.67(15) . .
C20 C19 C18 118.58(17) . .
C20 C19 H19A 120.7 . .
C18 C19 H19A 120.7 . .
C21 C20 C19 119.31(16) . .
C21 C20 H20A 120.3 . .
C19 C20 H20A 120.3 . .
C20 C21 C22 119.34(16) . .
C20 C21 H21A 120.3 . .
C22 C21 H21A 120.3 . .
N5 C22 C21 121.10(16) . .
N5 C22 C23 115.76(14) . .
C21 C22 C23 123.14(15) . .
O3' C23 O4 126.2(3) . .
O3' C23 O3 10.2(5) . .
O4 C23 O3 126.1(3) . .
O3' C23 C22 116.4(3) . .
O4 C23 C22 117.07(16) . .
O3 C23 C22 116.5(3) . .

loop_
_geom_bond_atom_site_label_1
_geom_bond_atom_site_label_2
_geom_bond_distance
_geom_bond_site_symmetry_2
Cd O7 2.3026(14) .
Cd N5 2.3503(13) .
Cd N4 2.3538(13) 1_644
Cd N1 2.3685(13) .
Cd O5 2.4310(11) 2_856
Cd O3 2.433(5) .
Cd O3' 2.448(6) .
Cd O5 2.4697(11) .
N1 C5 1.333(2) .
N1 C1 1.342(2) .
N2 C6 1.364(2) .
N2 C4 1.397(2) .
N2 H2A 0.8600 .
N3 C11 1.361(2) .
N3 C12 1.396(2) .
N3 H3B 0.8600 .
N4 C16 1.333(2) .
N4 C15 1.335(2) .
N4 Cd 2.3538(13) 1_466
N5 C18 1.332(2) .
N5 C22 1.343(2) .
O1 C6 1.217(2) .
O2 C11 1.217(2) .
O3 C23 1.287(7) .
O3' C23 1.209(7) .
O4 C23 1.245(2) .
O5 C17 1.261(2) .
O5 Cd 2.4310(11) 2_856
O6 C17 1.241(2) .
O7 H7E 0.8499 .
O7 H7C 0.8506 .
O10 H10C 0.9830 .
O10 H10D 0.9687 .
C1 C2 1.369(3) .
C1 H1A 0.9300 .
C2 C3 1.385(3) .
C2 H2B 0.9300 .
C3 C4 1.390(2) .
C3 H3A 0.9300 .
C4 C5 1.393(2) .
C5 H5A 0.9300 .
C6 C7 1.514(2) .
C7 C8 1.515(2) .
C7 H7A 0.9700 .
C7 H7B 0.9700 .
C8 C9 1.518(3) .
C8 H8A 0.9700 .
C8 H8B 0.9700 .
C9 C10 1.514(2) .
C9 H9A 0.9700 .
C9 H9B 0.9700 .
C10 C11 1.513(2) .
C10 H10A 0.9700 .
C10 H10B 0.9700 .
C12 C13 1.386(2) .
C12 C16 1.390(2) .
C13 C14 1.381(2) .
C13 H13A 0.9300 .
C14 C15 1.372(2) .
C14 H14A 0.9300 .
C15 H15A 0.9300 .
C16 H16A 0.9300 .
C17 C18 1.515(2) .
C18 C19 1.390(2) .
C19 C20 1.382(3) .
C19 H19A 0.9300 .
C20 C21 1.376(3) .
C20 H20A 0.9300 .
C21 C22 1.389(2) .
C21 H21A 0.9300 .
C22 C23 1.516(2) .
